data_7050296
loop_
_publ_author_name
'Paul Kelly'
'Mark R Bailey'
'Mark R.J.Elsegood'
'Liam M.Gilby'
'Kathryn E.Holmes'
'Michael J.Papageorgiou'
'Sarah Pedron-Haba'

_publ_section_title
;
Reactions of mono- and bis-N-bromosulfimides with
thio-ether crowns, phosphines and selenides
;
_journal_name_full 'New J.Chem.(Nouv.J.Chim.)'
_journal_year 2004
_chemical_formula_sum 'C90 H74 B2 N2 S2 Se2'
_chemical_formula_weight 1427.17
_space_group_IT_number 14
_symmetry_cell_setting monoclinic
_symmetry_space_group_name_Hall '-P 2ybc'
_symmetry_space_group_name_H-M 'P 1 21/c 1'
_atom_sites_solution_hydrogens geom
_atom_sites_solution_primary direct
_atom_sites_solution_secondary difmap
_cell_angle_alpha 90.00
_cell_angle_beta 102.904(2)
_cell_angle_gamma 90.00
_cell_formula_units_Z 2
_cell_length_a 11.4390(7)
_cell_length_b 16.4905(10)
_cell_length_c 19.0299(11)
_cell_measurement_reflns_used 8764
_cell_measurement_temperature 150(2)
_cell_measurement_theta_max 27.03
_cell_measurement_theta_min 2.47
_cell_volume 3499.0(4)
_diffrn_ambient_temperature 150(2)
_diffrn_detector_area_resol_mean ?
_diffrn_measurement_device_type 'Bruker SMART 1000 CCD diffractometer'
_diffrn_measurement_method '\w rotation with narrow frames'
_diffrn_radiation_monochromator graphite
_diffrn_radiation_source 'sealed tube'
_diffrn_radiation_type MoK\a
_diffrn_radiation_wavelength 0.71073
_diffrn_reflns_av_R_equivalents 0.0329
_diffrn_reflns_av_sigmaI/netI 0.0485
_diffrn_reflns_limit_h_max 14
_diffrn_reflns_limit_h_min -15
_diffrn_reflns_limit_k_max 22
_diffrn_reflns_limit_k_min -21
_diffrn_reflns_limit_l_max 25
_diffrn_reflns_limit_l_min -25
_diffrn_reflns_number 30423
_diffrn_reflns_theta_max 29.01
_diffrn_reflns_theta_min 1.65
_diffrn_standards_decay_% 0
_diffrn_standards_interval_count ?
_diffrn_standards_interval_time ?
_diffrn_standards_number 0
_exptl_absorpt_coefficient_mu 1.167
_exptl_absorpt_correction_T_max 0.892
_exptl_absorpt_correction_T_min 0.728
_exptl_absorpt_correction_type multi-scan
_exptl_absorpt_process_details 'SADABS v.2.03, Sheldrick, G.M. (2001)'
_exptl_crystal_colour colourless
_exptl_crystal_density_diffrn 1.355
_exptl_crystal_density_meas ?
_exptl_crystal_density_method 'not measured'
_exptl_crystal_description plate
_exptl_crystal_F_000 1476
_exptl_crystal_size_max 0.29
_exptl_crystal_size_mid 0.19
_exptl_crystal_size_min 0.10
_refine_ls_extinction_coef ?
_refine_ls_extinction_method none
_refine_ls_goodness_of_fit_ref 1.018
_refine_ls_hydrogen_treatment mixed
_refine_ls_matrix_type full
_refine_ls_number_parameters 461
_refine_ls_number_reflns 8465
_refine_ls_number_restraints 18
_refine_ls_restrained_S_all 1.021
_refine_ls_R_factor_all 0.0712
_refine_ls_R_factor_gt 0.0389
_refine_ls_shift/su_max 0.001
_refine_ls_shift/su_mean 0.000
_refine_ls_structure_factor_coef Fsqd
_refine_ls_weighting_details 'calc w=1/[\s^2^(Fo^2^)+(0.0543P)^2^+0.0000P] where P=(Fo^2^+2Fc^2^)/3'
_refine_ls_weighting_scheme calc
_refine_ls_wR_factor_gt 0.0949
_refine_ls_wR_factor_ref 0.1046
_reflns_number_gt 5680
_reflns_number_total 8465
_reflns_threshold_expression I>2\s(I)
_cod_original_sg_symbol_H-M 'P 21/c'
_cod_database_code 7050296

loop_
_symmetry_equiv_pos_as_xyz
'x, y, z'
'-x, y+1/2, -z+1/2'
'-x, -y, -z'
'x, -y-1/2, z-1/2'

loop_
_atom_site_label
_atom_site_type_symbol
_atom_site_fract_x
_atom_site_fract_y
_atom_site_fract_z
_atom_site_U_iso_or_equiv
_atom_site_adp_type
_atom_site_occupancy
_atom_site_symmetry_multiplicity
_atom_site_calc_flag
_atom_site_refinement_flags
_atom_site_disorder_assembly
_atom_site_disorder_group
Se1 Se 0.30488(4) 0.19185(3) 0.07587(3) 0.03044(11) Uani 0.9161(17) 1 d PU A 1
Se1X Se 0.3291(5) 0.1823(4) 0.1032(4) 0.0426(9) Uani 0.0839(17) 1 d PU A 2
S1 S 0.24110(5) 0.07184(4) -0.03127(3) 0.02778(19) Uani 0.9161(17) 1 d P A 1
S1X S 0.1637(7) 0.1405(4) -0.0333(4) 0.0267(19) Uani 0.0839(17) 1 d P A 2
N1 N 0.2374(2) 0.16978(13) -0.01781(11) 0.0367(5) Uani 1 1 d U . .
C1 C 0.3442(2) 0.30283(15) 0.06198(13) 0.0354(5) Uani 1 1 d U . .
C2 C 0.3538(2) 0.32872(16) -0.00520(14) 0.0439(6) Uani 1 1 d . A .
H2 H 0.3457 0.2917 -0.0443 0.053 Uiso 1 1 calc R . .
C3 C 0.3758(2) 0.41076(18) -0.01443(16) 0.0508(7) Uani 1 1 d . . .
H3 H 0.3832 0.4301 -0.0602 0.061 Uiso 1 1 calc R A .
C4 C 0.3867(2) 0.46356(18) 0.04214(17) 0.0508(7) Uani 1 1 d . A .
H4 H 0.3991 0.5196 0.0347 0.061 Uiso 1 1 calc R . .
C5 C 0.3800(2) 0.43723(17) 0.10867(17) 0.0524(8) Uani 1 1 d . . .
H5 H 0.3896 0.4745 0.1476 0.063 Uiso 1 1 calc R A .
C6 C 0.3591(2) 0.35517(18) 0.11981(15) 0.0472(7) Uani 1 1 d . A .
H6 H 0.3551 0.3359 0.1663 0.057 Uiso 1 1 calc R . .
C7 C 0.1612(2) 0.21013(14) 0.11117(12) 0.0325(5) Uani 1 1 d U . .
C8 C 0.1377(2) 0.15890(16) 0.16351(13) 0.0393(6) Uani 1 1 d . A .
H8 H 0.1918 0.1166 0.1827 0.047 Uiso 1 1 calc R . .
C9 C 0.0328(2) 0.17055(17) 0.18764(14) 0.0464(7) Uani 1 1 d . . .
H9 H 0.0154 0.1366 0.2244 0.056 Uiso 1 1 calc R A .
C10 C -0.0455(2) 0.23081(18) 0.15862(14) 0.0483(7) Uani 1 1 d . A .
H10 H -0.1160 0.2391 0.1762 0.058 Uiso 1 1 calc R . .
C11 C -0.0236(2) 0.27977(17) 0.10412(14) 0.0436(6) Uani 1 1 d . . .
H11 H -0.0800 0.3202 0.0834 0.052 Uiso 1 1 calc R A .
C12 C 0.0812(2) 0.26982(15) 0.07971(13) 0.0374(6) Uani 1 1 d . A .
H12 H 0.0976 0.3031 0.0423 0.045 Uiso 1 1 calc R . .
C13 C 0.2061(2) 0.07124(15) -0.12748(12) 0.0336(5) Uani 1 1 d . . .
C14 C 0.2102(3) 0.14249(16) -0.16471(13) 0.0456(7) Uani 1 1 d . A .
H14 H 0.2290 0.1926 -0.1402 0.055 Uiso 1 1 calc R . .
C15 C 0.1857(3) 0.13830(17) -0.23961(15) 0.0554(8) Uani 1 1 d . . .
H15 H 0.1882 0.1864 -0.2667 0.066 Uiso 1 1 calc R A .
C16 C 0.1581(2) 0.06594(16) -0.27493(14) 0.0452(7) Uani 1 1 d . A .
H16 H 0.1408 0.0643 -0.3261 0.054 Uiso 1 1 calc R . .
C17 C 0.1554(2) -0.00358(16) -0.23675(14) 0.0418(6) Uani 1 1 d . . .
H17 H 0.1366 -0.0536 -0.2615 0.050 Uiso 1 1 calc R A .
C18 C 0.1796(2) -0.00210(15) -0.16292(14) 0.0447(6) Uani 1 1 d . A .
H18 H 0.1781 -0.0507 -0.1364 0.054 Uiso 1 1 calc R . .
C19 C 0.1027(2) 0.03086(15) -0.01455(12) 0.0343(5) Uani 1 1 d . . .
C20 C 0.1049(2) -0.04748(16) 0.01005(13) 0.0416(6) Uani 1 1 d . . .
H20 H 0.1759 -0.0792 0.0172 0.050 Uiso 1 1 calc R . .
C21 C 0.0022(2) 0.07925(15) -0.02442(13) 0.0396(6) Uani 1 1 d . . .
H21 H 0.0047 0.1335 -0.0408 0.048 Uiso 1 1 calc R B 2
B1 B 0.6994(2) 0.25307(15) 0.33081(13) 0.0249(5) Uani 1 1 d . . .
C22 C 0.72294(19) 0.31888(13) 0.27085(12) 0.0263(5) Uani 1 1 d . . .
C23 C 0.8063(2) 0.38223(14) 0.29036(13) 0.0338(5) Uani 1 1 d . . .
H23 H 0.8454 0.3878 0.3397 0.041 Uiso 1 1 calc R . .
C24 C 0.8340(2) 0.43672(14) 0.24129(16) 0.0414(6) Uani 1 1 d . . .
H24 H 0.8924 0.4776 0.2571 0.050 Uiso 1 1 calc R . .
C25 C 0.7768(2) 0.43182(15) 0.16928(15) 0.0459(7) Uani 1 1 d . . .
H25 H 0.7962 0.4685 0.1352 0.055 Uiso 1 1 calc R . .
C26 C 0.6918(2) 0.37328(16) 0.14810(14) 0.0437(6) Uani 1 1 d . . .
H26 H 0.6501 0.3702 0.0990 0.052 Uiso 1 1 calc R . .
C27 C 0.6654(2) 0.31781(14) 0.19794(12) 0.0333(5) Uani 1 1 d . . .
H27 H 0.6059 0.2777 0.1815 0.040 Uiso 1 1 calc R . .
C28 C 0.66055(19) 0.30093(13) 0.39802(12) 0.0260(5) Uani 1 1 d . . .
C29 C 0.6941(2) 0.27731(15) 0.47050(12) 0.0348(5) Uani 1 1 d . . .
H29 H 0.7486 0.2334 0.4828 0.042 Uiso 1 1 calc R . .
C30 C 0.6516(2) 0.31488(15) 0.52540(13) 0.0412(6) Uani 1 1 d . . .
H30 H 0.6764 0.2960 0.5736 0.049 Uiso 1 1 calc R . .
C31 C 0.5737(2) 0.37944(15) 0.50987(13) 0.0392(6) Uani 1 1 d . . .
H31 H 0.5447 0.4056 0.5471 0.047 Uiso 1 1 calc R . .
C32 C 0.5384(2) 0.40553(15) 0.43927(13) 0.0375(6) Uani 1 1 d . . .
H32 H 0.4846 0.4499 0.4278 0.045 Uiso 1 1 calc R . .
C33 C 0.5812(2) 0.36716(14) 0.38469(12) 0.0320(5) Uani 1 1 d . . .
H33 H 0.5558 0.3865 0.3367 0.038 Uiso 1 1 calc R . .
C34 C 0.59255(19) 0.18828(13) 0.29590(11) 0.0264(5) Uani 1 1 d . . .
C35 C 0.6099(2) 0.13258(14) 0.24320(12) 0.0330(5) Uani 1 1 d . . .
H35 H 0.6797 0.1379 0.2243 0.040 Uiso 1 1 calc R . .
C36 C 0.5304(2) 0.07020(14) 0.21743(13) 0.0368(6) Uani 1 1 d . . .
H36 H 0.5472 0.0337 0.1823 0.044 Uiso 1 1 calc R . .
C37 C 0.4273(2) 0.06097(15) 0.24257(13) 0.0399(6) Uani 1 1 d . . .
H37 H 0.3732 0.0178 0.2258 0.048 Uiso 1 1 calc R . .
C38 C 0.4040(2) 0.11571(17) 0.29253(14) 0.0443(7) Uani 1 1 d . . .
H38 H 0.3322 0.1111 0.3095 0.053 Uiso 1 1 calc R . .
C39 C 0.4852(2) 0.17780(15) 0.31840(13) 0.0367(6) Uani 1 1 d . . .
H39 H 0.4667 0.2145 0.3528 0.044 Uiso 1 1 calc R . .
C40 C 0.82079(19) 0.19719(13) 0.36147(11) 0.0252(5) Uani 1 1 d . . .
C41 C 0.9366(2) 0.21418(14) 0.35228(12) 0.0310(5) Uani 1 1 d . . .
H41 H 0.9487 0.2617 0.3266 0.037 Uiso 1 1 calc R . .
C42 C 1.0343(2) 0.16435(16) 0.37928(13) 0.0371(6) Uani 1 1 d . . .
H42 H 1.1110 0.1781 0.3713 0.044 Uiso 1 1 calc R . .
C43 C 1.0211(2) 0.09496(15) 0.41772(12) 0.0375(6) Uani 1 1 d . . .
H43 H 1.0881 0.0612 0.4365 0.045 Uiso 1 1 calc R . .
C44 C 0.9090(2) 0.07583(14) 0.42822(12) 0.0360(6) Uani 1 1 d . . .
H44 H 0.8983 0.0286 0.4547 0.043 Uiso 1 1 calc R . .
C45 C 0.8116(2) 0.12540(14) 0.40022(12) 0.0322(5) Uani 1 1 d . . .
H45 H 0.7350 0.1103 0.4075 0.039 Uiso 1 1 calc R . .
